data_7057435
loop_
_publ_author_name
'Lorkowski, Jan'
'\.Zak, Patrycja'
'Kubicki, Maciej'
'Pietraszuk, Cezary'
'J\;edrzkiewicz, Dawid'
'Ejfler, Jolanta'

_publ_section_title
;
 Dimeric palladium 1,2,3-triazol-5-ylidene complexes -- synthesis,
 structure, reactivity and catalytic properties in Suzuki coupling
;
_journal_issue 12
_journal_name_full 'New Journal of Chemistry'
_journal_page_first 10134
_journal_paper_doi 10.1039/C8NJ00981C
_journal_volume 42
_journal_year 2018
_chemical_formula_moiety 'C30 H42 Cl4 N6 Pd2'
_chemical_formula_sum 'C30 H42 Cl4 N6 Pd2'
_chemical_formula_weight 841.29
_space_group_crystal_system triclinic
_space_group_IT_number 2
_space_group_name_Hall '-P 1'
_space_group_name_H-M_alt 'P -1'
_symmetry_space_group_name_Hall '-P 1'
_symmetry_space_group_name_H-M 'P -1'
_atom_sites_solution_hydrogens geom
_audit_creation_method SHELXL-2014/7
_audit_update_record
;
2018-05-08 deposited with the CCDC.
2018-05-11 downloaded from the CCDC.
;
_cell_angle_alpha 87.990(6)
_cell_angle_beta 85.619(6)
_cell_angle_gamma 74.108(6)
_cell_formula_units_Z 1
_cell_length_a 8.5086(5)
_cell_length_b 9.6382(7)
_cell_length_c 11.0676(9)
_cell_measurement_reflns_used 3548
_cell_measurement_temperature 130(1)
_cell_measurement_theta_max 74.6520
_cell_measurement_theta_min 4.0550
_cell_volume 870.29(11)
_computing_cell_refinement 'CrysAlisPro 1.171.38.43c (Rigaku OD, 2015)'
_computing_data_collection 'CrysAlisPro 1.171.38.43c (Rigaku OD, 2015)'
_computing_data_reduction 'CrysAlisPro 1.171.38.43c (Rigaku OD, 2015)'
_computing_molecular_graphics 'Mercury (Macrae et al., 2008)'
_computing_publication_material 'SHELXL-2014/7 (Sheldrick, 2014)'
_computing_structure_refinement 'SHELXL-2014/7 (Sheldrick, 2014)'
_computing_structure_solution 'SHELXT (Sheldrick, 2014)'
_diffrn_ambient_environment N~2~
_diffrn_ambient_temperature 130(1)
_diffrn_detector 'CCD plate'
_diffrn_detector_area_resol_mean 10.5357
_diffrn_detector_type Atlas
_diffrn_measured_fraction_theta_full 0.993
_diffrn_measured_fraction_theta_max 0.964
_diffrn_measurement_device 'four-circle diffractometer'
_diffrn_measurement_device_type 'SuperNova, Single source at offset, Atlas'
_diffrn_measurement_method \w-scan
_diffrn_radiation_monochromator mirror
_diffrn_radiation_probe x-ray
_diffrn_radiation_type 'Cu K\a'
_diffrn_radiation_wavelength 1.54184
_diffrn_reflns_av_R_equivalents 0.0311
_diffrn_reflns_av_unetI/netI 0.0264
_diffrn_reflns_Laue_measured_fraction_full 0.993
_diffrn_reflns_Laue_measured_fraction_max 0.964
_diffrn_reflns_limit_h_max 10
_diffrn_reflns_limit_h_min -8
_diffrn_reflns_limit_k_max 11
_diffrn_reflns_limit_k_min -12
_diffrn_reflns_limit_l_max 12
_diffrn_reflns_limit_l_min -13
_diffrn_reflns_number 5824
_diffrn_reflns_point_group_measured_fraction_full 0.993
_diffrn_reflns_point_group_measured_fraction_max 0.964
_diffrn_reflns_theta_full 70.000
_diffrn_reflns_theta_max 75.391
_diffrn_reflns_theta_min 4.006
_diffrn_source 'micro-focus sealed X-ray tube'
_diffrn_source_type 'SuperNova (Cu) X-ray Source'
_exptl_absorpt_coefficient_mu 11.390
_exptl_absorpt_correction_T_max 1.00000
_exptl_absorpt_correction_T_min 0.15637
_exptl_absorpt_correction_type multi-scan
_exptl_absorpt_process_details
;
CrysAlisPro 1.171.38.42b (Rigaku Oxford Diffraction, 2015)
Empirical absorption correction using spherical harmonics,
 implemented in SCALE3 ABSPACK scaling algorithm.
;
_exptl_crystal_colour yellow
_exptl_crystal_density_diffrn 1.605
_exptl_crystal_description block
_exptl_crystal_F_000 424
_exptl_crystal_size_max 0.12
_exptl_crystal_size_mid 0.1
_exptl_crystal_size_min 0.06
_refine_diff_density_max 2.913
_refine_diff_density_min -1.397
_refine_diff_density_rms 0.196
_refine_ls_extinction_method none
_refine_ls_goodness_of_fit_ref 1.157
_refine_ls_hydrogen_treatment constr
_refine_ls_matrix_type full
_refine_ls_number_parameters 192
_refine_ls_number_reflns 3473
_refine_ls_number_restraints 0
_refine_ls_restrained_S_all 1.157
_refine_ls_R_factor_all 0.0644
_refine_ls_R_factor_gt 0.0631
_refine_ls_shift/su_max 0.001
_refine_ls_shift/su_mean 0.000
_refine_ls_structure_factor_coef Fsqd
_refine_ls_weighting_details 'w=1/[\s^2^(Fo^2^)+(0.0770P)^2^+3.9391P] where P=(Fo^2^+2Fc^2^)/3'
_refine_ls_weighting_scheme calc
_refine_ls_wR_factor_gt 0.1538
_refine_ls_wR_factor_ref 0.1547
_reflns_Friedel_coverage 0.000
_reflns_number_gt 3316
_reflns_number_total 3473
_reflns_threshold_expression 'I > 2\s(I)'
_cod_data_source_file c8nj00981c2.cif
_cod_data_source_block 3a(transoidal)
_cod_depositor_comments 'Adding full bibliography for 7057433--7057436.cif.'
_cod_database_code 7057435
_shelx_shelxl_version_number 2014/7
_shelx_space_group_comment
;
The symmetry employed for this shelxl refinement is uniquely defined
by the following loop, which should always be used as a source of
symmetry information in preference to the above space-group names.
They are only intended as comments.
;

loop_
_space_group_symop_operation_xyz
'x, y, z'
'-x, -y, -z'

loop_
_atom_site_label
_atom_site_type_symbol
_atom_site_fract_x
_atom_site_fract_y
_atom_site_fract_z
_atom_site_U_iso_or_equiv
_atom_site_adp_type
_atom_site_occupancy
_atom_site_site_symmetry_order
_atom_site_calc_flag
_atom_site_refinement_flags_posn
_atom_site_refinement_flags_adp
Pd1 Pd 0.45448(5) 0.45869(4) 0.85934(3) 0.02983(18) Uani 1 1 d . .
Cl1 Cl 0.5638(2) 0.32744(14) 1.02764(13) 0.0371(3) Uani 1 1 d . .
Cl2 Cl 0.3373(2) 0.58605(14) 0.69340(12) 0.0384(3) Uani 1 1 d . .
N1 N 0.5733(7) 0.2243(5) 0.6779(4) 0.0377(11) Uani 1 1 d . .
C11 C 0.7003(10) 0.2824(8) 0.6155(6) 0.0490(17) Uani 1 1 d . .
H11A H 0.6702 0.3884 0.6249 0.059 Uiso 1 1 calc R U
H11B H 0.7085 0.2617 0.5280 0.059 Uiso 1 1 calc R U
C12 C 0.8661(11) 0.2149(10) 0.6680(9) 0.064(2) Uani 1 1 d . .
H12A H 0.8966 0.1097 0.6543 0.077 Uiso 1 1 calc R U
H12B H 0.8531 0.2294 0.7567 0.077 Uiso 1 1 calc R U
C13 C 1.0087(12) 0.2741(11) 0.6158(9) 0.067(2) Uani 1 1 d . .
H13A H 0.9812 0.3783 0.6335 0.081 Uiso 1 1 calc R U
H13B H 1.1077 0.2255 0.6584 0.081 Uiso 1 1 calc R U
C14 C 1.0484(12) 0.2550(11) 0.4832(9) 0.067(2) Uani 1 1 d . .
H14A H 0.9537 0.3101 0.4388 0.080 Uiso 1 1 calc R U
H14B H 1.0704 0.1518 0.4633 0.080 Uiso 1 1 calc R U
C15 C 1.2025(12) 0.3091(10) 0.4424(9) 0.071(3) Uani 1 1 d . .
H15A H 1.1902 0.4055 0.4764 0.086 Uiso 1 1 calc R U
H15B H 1.3021 0.2417 0.4728 0.086 Uiso 1 1 calc R U
C16 C 1.2185(12) 0.3172(11) 0.3066(10) 0.073(3) Uani 1 1 d . .
H16A H 1.2425 0.2199 0.2738 0.110 Uiso 1 1 calc R U
H16B H 1.3078 0.3600 0.2804 0.110 Uiso 1 1 calc R U
H16C H 1.1157 0.3770 0.2768 0.110 Uiso 1 1 calc R U
N2 N 0.5582(7) 0.0986(6) 0.6424(5) 0.0422(12) Uani 1 1 d . .
N3 N 0.4435(7) 0.0724(5) 0.7195(5) 0.0367(11) Uani 1 1 d . .
C31 C 0.3892(10) -0.0582(7) 0.7029(7) 0.0486(16) Uani 1 1 d . .
H31A H 0.4115 -0.0874 0.6180 0.073 Uiso 1 1 calc R U
H31B H 0.2713 -0.0376 0.7248 0.073 Uiso 1 1 calc R U
H31C H 0.4486 -0.1364 0.7550 0.073 Uiso 1 1 calc R U
C4 C 0.3850(7) 0.1780(6) 0.8034(5) 0.0331(12) Uani 1 1 d . .
C41 C 0.2561(7) 0.1775(6) 0.8994(6) 0.0352(12) Uani 1 1 d . .
C42 C 0.1247(8) 0.3009(7) 0.9135(7) 0.0447(15) Uani 1 1 d . .
H42 H 0.1190 0.3820 0.8610 0.054 Uiso 1 1 calc R U
C43 C 0.0023(10) 0.3045(9) 1.0046(9) 0.061(2) Uani 1 1 d . .
H43 H -0.0877 0.3881 1.0142 0.074 Uiso 1 1 calc R U
C44 C 0.0111(11) 0.1864(9) 1.0819(8) 0.065(2) Uani 1 1 d . .
H44 H -0.0725 0.1893 1.1446 0.079 Uiso 1 1 calc R U
C45 C 0.1404(11) 0.0657(9) 1.0676(7) 0.058(2) Uani 1 1 d . .
H45 H 0.1457 -0.0151 1.1203 0.070 Uiso 1 1 calc R U
C46 C 0.2635(9) 0.0600(7) 0.9771(6) 0.0423(14) Uani 1 1 d . .
H46 H 0.3529 -0.0242 0.9682 0.051 Uiso 1 1 calc R U
C5 C 0.4705(7) 0.2796(6) 0.7756(5) 0.0311(11) Uani 1 1 d . .

loop_
_atom_site_aniso_label
_atom_site_aniso_U_11
_atom_site_aniso_U_22
_atom_site_aniso_U_33
_atom_site_aniso_U_23
_atom_site_aniso_U_13
_atom_site_aniso_U_12
Pd1 0.0443(3) 0.0237(2) 0.0272(2) -0.00002(15) -0.00472(17) -0.01848(18)
Cl1 0.0593(9) 0.0237(6) 0.0331(7) -0.0001(5) -0.0116(6) -0.0173(6)
Cl2 0.0612(9) 0.0266(6) 0.0309(7) 0.0041(5) -0.0130(6) -0.0155(6)
N1 0.057(3) 0.030(2) 0.031(2) -0.0032(19) 0.001(2) -0.021(2)
C11 0.075(5) 0.044(4) 0.035(3) -0.002(3) 0.010(3) -0.032(3)
C12 0.068(5) 0.062(5) 0.069(5) 0.002(4) 0.007(4) -0.033(4)
C13 0.073(6) 0.063(5) 0.073(6) 0.003(4) -0.003(4) -0.032(4)
C14 0.074(6) 0.065(5) 0.066(5) -0.003(4) -0.008(4) -0.026(4)
C15 0.078(6) 0.056(5) 0.082(6) -0.011(4) 0.021(5) -0.029(4)
C16 0.063(5) 0.068(6) 0.091(7) -0.014(5) 0.002(5) -0.024(4)
N2 0.062(3) 0.035(3) 0.035(3) -0.006(2) 0.001(2) -0.023(2)
N3 0.053(3) 0.029(2) 0.033(3) -0.0055(19) -0.002(2) -0.019(2)
C31 0.069(4) 0.038(3) 0.049(4) -0.015(3) 0.003(3) -0.031(3)
C4 0.043(3) 0.027(3) 0.033(3) -0.004(2) -0.007(2) -0.014(2)
C41 0.041(3) 0.031(3) 0.039(3) -0.006(2) -0.004(2) -0.019(2)
C42 0.045(3) 0.033(3) 0.060(4) -0.007(3) -0.001(3) -0.018(3)
C43 0.052(4) 0.047(4) 0.090(6) -0.026(4) 0.015(4) -0.023(3)
C44 0.073(5) 0.064(5) 0.073(5) -0.027(4) 0.031(4) -0.048(4)
C45 0.083(6) 0.049(4) 0.056(4) -0.003(3) 0.010(4) -0.046(4)
C46 0.055(4) 0.034(3) 0.044(3) -0.002(3) -0.001(3) -0.024(3)
C5 0.044(3) 0.028(3) 0.026(3) 0.002(2) -0.007(2) -0.016(2)

loop_
_atom_type_symbol
_atom_type_description
_atom_type_scat_dispersion_real
_atom_type_scat_dispersion_imag
_atom_type_scat_source
C C 0.0181 0.0091 'International Tables Vol C Tables 4.2.6.8 and 6.1.1.4'
H H 0.0000 0.0000 'International Tables Vol C Tables 4.2.6.8 and 6.1.1.4'
N N 0.0311 0.0180 'International Tables Vol C Tables 4.2.6.8 and 6.1.1.4'
Cl Cl 0.3639 0.7018 'International Tables Vol C Tables 4.2.6.8 and 6.1.1.4'
Pd Pd 0.1215 3.9337 'International Tables Vol C Tables 4.2.6.8 and 6.1.1.4'

loop_
_geom_angle_atom_site_label_1
_geom_angle_atom_site_label_2
_geom_angle_atom_site_label_3
_geom_angle
_geom_angle_site_symmetry_3
C5 Pd1 Cl2 88.89(16) .
C5 Pd1 Cl1 90.26(16) .
Cl2 Pd1 Cl1 177.86(5) .
C5 Pd1 Cl1 177.04(16) 2_667
Cl2 Pd1 Cl1 93.91(5) 2_667
Cl1 Pd1 Cl1 86.90(5) 2_667
Pd1 Cl1 Pd1 93.10(5) 2_667
N2 N1 C5 113.6(5) .
N2 N1 C11 118.5(5) .
C5 N1 C11 127.8(5) .
N1 C11 C12 110.5(6) .
N1 C11 H11A 109.6 .
C12 C11 H11A 109.6 .
N1 C11 H11B 109.6 .
C12 C11 H11B 109.6 .
H11A C11 H11B 108.1 .
C11 C12 C13 115.7(7) .
C11 C12 H12A 108.3 .
C13 C12 H12A 108.3 .
C11 C12 H12B 108.3 .
C13 C12 H12B 108.3 .
H12A C12 H12B 107.4 .
C14 C13 C12 115.0(8) .
C14 C13 H13A 108.5 .
C12 C13 H13A 108.5 .
C14 C13 H13B 108.5 .
C12 C13 H13B 108.5 .
H13A C13 H13B 107.5 .
C13 C14 C15 110.3(8) .
C13 C14 H14A 109.6 .
C15 C14 H14A 109.6 .
C13 C14 H14B 109.6 .
C15 C14 H14B 109.6 .
H14A C14 H14B 108.1 .
C16 C15 C14 108.8(8) .
C16 C15 H15A 109.9 .
C14 C15 H15A 109.9 .
C16 C15 H15B 109.9 .
C14 C15 H15B 109.9 .
H15A C15 H15B 108.3 .
C15 C16 H16A 109.5 .
C15 C16 H16B 109.5 .
H16A C16 H16B 109.5 .
C15 C16 H16C 109.5 .
H16A C16 H16C 109.5 .
H16B C16 H16C 109.5 .
N3 N2 N1 103.8(5) .
N2 N3 C4 113.0(5) .
N2 N3 C31 118.5(5) .
C4 N3 C31 128.4(5) .
N3 C31 H31A 109.5 .
N3 C31 H31B 109.5 .
H31A C31 H31B 109.5 .
N3 C31 H31C 109.5 .
H31A C31 H31C 109.5 .
H31B C31 H31C 109.5 .
N3 C4 C5 105.4(5) .
N3 C4 C41 124.7(5) .
C5 C4 C41 129.8(5) .
C46 C41 C42 119.7(6) .
C46 C41 C4 122.0(6) .
C42 C41 C4 118.3(6) .
C41 C42 C43 119.6(7) .
C41 C42 H42 120.2 .
C43 C42 H42 120.2 .
C44 C43 C42 120.2(8) .
C44 C43 H43 119.9 .
C42 C43 H43 119.9 .
C45 C44 C43 119.8(7) .
C45 C44 H44 120.1 .
C43 C44 H44 120.1 .
C44 C45 C46 120.8(7) .
C44 C45 H45 119.6 .
C46 C45 H45 119.6 .
C45 C46 C41 119.8(7) .
C45 C46 H46 120.1 .
C41 C46 H46 120.1 .
N1 C5 C4 104.2(5) .
N1 C5 Pd1 127.4(4) .
C4 C5 Pd1 128.4(4) .

loop_
_geom_bond_atom_site_label_1
_geom_bond_atom_site_label_2
_geom_bond_distance
_geom_bond_site_symmetry_2
Pd1 C5 1.954(6) .
Pd1 Cl2 2.3078(14) .
Pd1 Cl1 2.3217(14) .
Pd1 Cl1 2.4111(14) 2_667
Cl1 Pd1 2.4110(14) 2_667
N1 N2 1.329(7) .
N1 C5 1.363(8) .
N1 C11 1.466(8) .
C11 C12 1.532(13) .
C11 H11A 0.9900 .
C11 H11B 0.9900 .
C12 C13 1.542(12) .
C12 H12A 0.9900 .
C12 H12B 0.9900 .
C13 C14 1.488(13) .
C13 H13A 0.9900 .
C13 H13B 0.9900 .
C14 C15 1.569(13) .
C14 H14A 0.9900 .
C14 H14B 0.9900 .
C15 C16 1.501(14) .
C15 H15A 0.9900 .
C15 H15B 0.9900 .
C16 H16A 0.9800 .
C16 H16B 0.9800 .
C16 H16C 0.9800 .
N2 N3 1.318(8) .
N3 C4 1.366(7) .
N3 C31 1.476(8) .
C31 H31A 0.9800 .
C31 H31B 0.9800 .
C31 H31C 0.9800 .
C4 C5 1.385(8) .
C4 C41 1.469(9) .
C41 C46 1.388(9) .
C41 C42 1.395(9) .
C42 C43 1.387(11) .
C42 H42 0.9500 .
C43 C44 1.389(13) .
C43 H43 0.9500 .
C44 C45 1.369(13) .
C44 H44 0.9500 .
C45 C46 1.384(10) .
C45 H45 0.9500 .
C46 H46 0.9500 .

loop_
_geom_torsion_atom_site_label_1
_geom_torsion_atom_site_label_2
_geom_torsion_atom_site_label_3
_geom_torsion_atom_site_label_4
_geom_torsion
N2 N1 C11 C12 -82.9(8)
C5 N1 C11 C12 92.9(8)
N1 C11 C12 C13 -176.2(7)
C11 C12 C13 C14 -60.4(11)
C12 C13 C14 C15 -176.0(8)
C13 C14 C15 C16 -168.4(8)
C5 N1 N2 N3 -0.3(7)
C11 N1 N2 N3 176.1(6)
N1 N2 N3 C4 -0.1(7)
N1 N2 N3 C31 177.2(6)
N2 N3 C4 C5 0.3(7)
C31 N3 C4 C5 -176.6(6)
N2 N3 C4 C41 179.5(6)
C31 N3 C4 C41 2.6(10)
N3 C4 C41 C46 51.6(9)
C5 C4 C41 C46 -129.5(7)
N3 C4 C41 C42 -129.8(6)
C5 C4 C41 C42 49.2(9)
C46 C41 C42 C43 -0.3(10)
C4 C41 C42 C43 -179.0(6)
C41 C42 C43 C44 0.4(12)
C42 C43 C44 C45 -0.4(13)
C43 C44 C45 C46 0.3(13)
C44 C45 C46 C41 -0.2(11)
C42 C41 C46 C45 0.2(10)
C4 C41 C46 C45 178.9(6)
N2 N1 C5 C4 0.5(7)
C11 N1 C5 C4 -175.5(6)
N2 N1 C5 Pd1 178.7(4)
C11 N1 C5 Pd1 2.7(9)
N3 C4 C5 N1 -0.5(6)
C41 C4 C5 N1 -179.5(6)
N3 C4 C5 Pd1 -178.6(4)
C41 C4 C5 Pd1 2.3(10)
